data_7128092
loop_
_publ_author_name
'Woi\'nska, Magdalena'
'Chodkiewicz, Micha\/l L'
'Wo\'zniak, Krzysztof'

_publ_section_title
;
 Towards accurate and precise positions of hydrogen atoms bonded to heavy
 metal atoms.
;
_journal_issue 30
_journal_name_full 'Chemical communications (Cambridge, England)'
_journal_page_first 3652
_journal_page_last 3655
_journal_paper_doi 10.1039/d0cc07661a
_journal_volume 57
_journal_year 2021
_chemical_formula_moiety 'C27 H55 N9 Ru Si3'
_chemical_formula_sum 'C27 H55 N9 Ru Si3'
_chemical_formula_weight 691.12
_space_group_crystal_system monoclinic
_space_group_IT_number 14
_space_group_name_Hall '-P 2ybc'
_space_group_name_H-M_alt 'P 1 21/c 1'
_symmetry_Int_Tables_number 14
_audit_block_doi 10.5517/ccdc.csd.cc27glgs
_audit_creation_date 2020-07-25
_audit_creation_method
;
Olex2 1.2
(compiled 2018.05.29 svn.r3508 for OlexSys, GUI svn.r5506)
;
_audit_update_record
;
2021-03-10 deposited with the CCDC.	2021-03-17 downloaded from the CCDC.
;
_cell_angle_alpha 90
_cell_angle_beta 92.5160(10)
_cell_angle_gamma 90
_cell_formula_units_Z 4
_cell_length_a 9.3827(2)
_cell_length_b 18.4666(5)
_cell_length_c 18.9153(5)
_cell_measurement_reflns_used 9909
_cell_measurement_temperature 100(2)
_cell_measurement_theta_max 35.77
_cell_measurement_theta_min 2.46
_cell_measurement_wavelength 0.71073
_cell_volume 3274.23(14)
_computing_cell_refinement 'Bruker SAINT'
_computing_data_collection 'Bruker APEX2'
_computing_data_reduction 'Bruker SAINT'
_computing_molecular_graphics 'Olex2 (Dolomanov et al., 2009)'
_computing_publication_material 'Olex2 (Dolomanov et al., 2009)'
_computing_structure_refinement 'olex2.refine (Bourhis et al., 2015)'
_computing_structure_solution 'SHELXS-97 (Sheldrick, 2008)'
_diffrn_ambient_temperature 100(2)
_diffrn_measured_fraction_theta_full 1
_diffrn_measured_fraction_theta_max 1
_diffrn_measurement_device_type 'Bruker Kappa APEX II'
_diffrn_measurement_method \w-\f
_diffrn_radiation_type 'Mo K\a'
_diffrn_radiation_wavelength 0.71073
_diffrn_reflns_av_R_equivalents 0.0263
_diffrn_reflns_av_unetI/netI 0.0321
_diffrn_reflns_limit_h_max 13
_diffrn_reflns_limit_h_min -15
_diffrn_reflns_limit_k_max 29
_diffrn_reflns_limit_k_min -22
_diffrn_reflns_limit_l_max 26
_diffrn_reflns_limit_l_min -29
_diffrn_reflns_number 49277
_diffrn_reflns_theta_full 36.3898
_diffrn_reflns_theta_max 36.39
_diffrn_reflns_theta_min 1.54
_exptl_absorpt_coefficient_mu 0.622
_exptl_absorpt_correction_T_max 0.9877
_exptl_absorpt_correction_T_min 0.8963
_exptl_absorpt_correction_type multi-scan
_exptl_absorpt_process_details
;
        [c.f. r.h. blessing, acta cryst. (1995), a51, 33-38]
;
_exptl_crystal_colour colourless
_exptl_crystal_colour_primary colourless
_exptl_crystal_density_diffrn 1.4019
_exptl_crystal_density_method 'not measured'
_exptl_crystal_description plate
_exptl_crystal_F_000 1460.1868
_exptl_crystal_size_max 0.18
_exptl_crystal_size_mid 0.18
_exptl_crystal_size_min 0.02
_refine_diff_density_max 0.4761
_refine_diff_density_min -0.4128
_refine_diff_density_rms 0.1085
_refine_ls_d_res_high 0.5990
_refine_ls_d_res_low 13.2074
_refine_ls_goodness_of_fit_ref 0.9668
_refine_ls_hydrogen_treatment refall
_refine_ls_matrix_type full
_refine_ls_number_constraints 0
_refine_ls_number_parameters 856
_refine_ls_number_reflns 14045
_refine_ls_number_restraints 0
_refine_ls_restrained_S_all 0.9668
_refine_ls_R_factor_all 0.0329
_refine_ls_R_factor_gt 0.0208
_refine_ls_shift/su_max 0.0007
_refine_ls_shift/su_mean 0.0001
_refine_ls_structure_factor_coef Fsqd
_refine_ls_weighting_details 'w=1/[\s^2^(Fo^2^)+(0.0000P)^2^+0.8009P] where P=(Fo^2^+2Fc^2^)/3'
_refine_ls_weighting_scheme calc
_refine_ls_wR_factor_gt 0.0293
_refine_ls_wR_factor_ref 0.0340
_reflns_Friedel_coverage 0.0
_reflns_limit_h_max 15
_reflns_limit_h_min -15
_reflns_limit_k_max 29
_reflns_limit_k_min 0
_reflns_limit_l_max 29
_reflns_limit_l_min 0
_reflns_number_gt 11599
_reflns_number_total 14045
_reflns_threshold_expression I>=2u(I)
_cod_data_source_file d0cc07661a2.cif
_cod_data_source_block NOBBOX_anisotropic_cc-pVTZ-DK
_cod_depositor_comments 'Adding full bibliography for 7128081--7128095.cif.'
_cod_database_code 7128092
_olex2_submission_special_instructions 'No special instructions were received'

loop_
_space_group_symop_id
_space_group_symop_operation_xyz
1 x,y,z
2 -x,y+1/2,-z+1/2
3 -x,-y,-z
4 x,-y-1/2,z-1/2

loop_
_atom_site_label
_atom_site_type_symbol
_atom_site_fract_x
_atom_site_fract_y
_atom_site_fract_z
_atom_site_U_iso_or_equiv
_atom_site_adp_type
_atom_site_occupancy
_atom_site_refinement_flags_posn
C1 C 0.18556(10) 0.75151(6) 0.25177(5) 0.01978(18) Uani 1.000000 .
H1A H 0.1138(13) 0.7266(8) 0.2883(7) 0.050(4) Uani 1.000000 .
H1B H 0.2062(14) 0.7114(8) 0.2131(7) 0.056(4) Uani 1.000000 .
H1C H 0.1289(15) 0.7950(8) 0.2244(8) 0.060(5) Uani 1.000000 .
C2 C 0.29853(8) 0.85566(4) 0.42315(4) 0.01236(14) Uani 1.000000 .
C3 C 0.39750(9) 0.80391(5) 0.52868(5) 0.01430(15) Uani 1.000000 .
H3A H 0.4905(12) 0.8407(7) 0.5411(6) 0.035(3) Uani 1.000000 .
H3B H 0.4265(12) 0.7510(6) 0.5475(6) 0.031(3) Uani 1.000000 .
C4 C 0.26905(10) 0.83213(5) 0.56612(5) 0.01713(16) Uani 1.000000 .
H4A H 0.1791(12) 0.7974(7) 0.5551(7) 0.038(3) Uani 1.000000 .
H4B H 0.2884(13) 0.8353(7) 0.6221(6) 0.039(3) Uani 1.000000 .
C5 C 0.23665(11) 0.90737(5) 0.53883(5) 0.02090(18) Uani 1.000000 .
H5A H 0.1301(13) 0.9263(7) 0.5511(7) 0.048(4) Uani 1.000000 .
H5B H 0.3115(15) 0.9461(7) 0.5617(6) 0.047(4) Uani 1.000000 .
C7 C 0.18785(13) 0.97795(6) 0.43236(6) 0.0260(2) Uani 1.000000 .
H7A H 0.2317(17) 1.0217(7) 0.4639(7) 0.063(5) Uani 1.000000 .
H7B H 0.0732(15) 0.9792(8) 0.4370(7) 0.058(4) Uani 1.000000 .
C8 C 0.22598(11) 0.98681(5) 0.35629(5) 0.02121(19) Uani 1.000000 .
H8A H 0.3375(14) 0.9984(7) 0.3540(7) 0.049(4) Uani 1.000000 .
H8B H 0.1654(14) 1.0314(7) 0.3332(7) 0.046(4) Uani 1.000000 .
C9 C 0.19425(10) 0.91580(5) 0.31908(5) 0.01722(16) Uani 1.000000 .
H9A H 0.0810(12) 0.9035(7) 0.3227(7) 0.040(4) Uani 1.000000 .
H9B H 0.2194(13) 0.9189(7) 0.2644(6) 0.039(3) Uani 1.000000 .
C10 C 0.44587(12) 0.83703(6) 0.22655(5) 0.02176(19) Uani 1.000000 .
H10A H 0.3717(16) 0.8648(9) 0.1915(7) 0.063(5) Uani 1.000000 .
H10B H 0.5032(18) 0.8006(8) 0.1958(8) 0.071(5) Uani 1.000000 .
H10C H 0.5199(17) 0.8770(8) 0.2484(8) 0.066(5) Uani 1.000000 .
C11 C 0.28989(9) 0.52904(5) 0.25198(5) 0.01820(17) Uani 1.000000 .
H11A H 0.3054(14) 0.4766(7) 0.2764(7) 0.048(4) Uani 1.000000 .
H11B H 0.3613(13) 0.5304(7) 0.2079(6) 0.038(3) Uani 1.000000 .
C12 C 0.13598(10) 0.53746(6) 0.22584(5) 0.02009(18) Uani 1.000000 .
H12A H 0.1055(12) 0.4942(7) 0.1878(7) 0.039(4) Uani 1.000000 .
H12B H 0.1248(12) 0.5886(7) 0.1983(6) 0.039(4) Uani 1.000000 .
C13 C 0.04273(10) 0.53518(6) 0.28924(5) 0.02227(19) Uani 1.000000 .
H13A H -0.0593(13) 0.5625(8) 0.2758(7) 0.054(4) Uani 1.000000 .
H13B H 0.0168(16) 0.4796(8) 0.3024(7) 0.062(5) Uani 1.000000 .
C15 C 0.01022(10) 0.58084(6) 0.40812(5) 0.02103(19) Uani 1.000000 .
H15A H -0.0464(13) 0.5301(7) 0.4154(7) 0.046(4) Uani 1.000000 .
H15B H -0.0708(13) 0.6216(7) 0.3919(7) 0.046(4) Uani 1.000000 .
C16 C 0.09025(10) 0.60496(5) 0.47506(5) 0.01914(18) Uani 1.000000 .
H16A H 0.1557(13) 0.5621(7) 0.4970(6) 0.042(4) Uani 1.000000 .
H16B H 0.0156(13) 0.6213(7) 0.5141(7) 0.041(4) Uani 1.000000 .
C17 C 0.18574(9) 0.66812(5) 0.45695(5) 0.01658(16) Uani 1.000000 .
H17A H 0.1200(13) 0.7149(6) 0.4390(7) 0.038(3) Uani 1.000000 .
H17B H 0.2501(12) 0.6853(6) 0.5028(6) 0.036(3) Uani 1.000000 .
C18 C 0.23839(8) 0.60396(4) 0.35268(4) 0.01222(14) Uani 1.000000 .
C19 C 0.61850(10) 0.54676(5) 0.33435(6) 0.02032(18) Uani 1.000000 .
H19A H 0.5995(15) 0.5294(7) 0.3864(7) 0.051(4) Uani 1.000000 .
H19B H 0.7287(13) 0.5603(7) 0.3313(8) 0.053(4) Uani 1.000000 .
H19C H 0.6026(15) 0.5015(7) 0.2982(7) 0.056(5) Uani 1.000000 .
C20 C 0.55442(11) 0.64400(6) 0.21334(5) 0.02032(18) Uani 1.000000 .
H20A H 0.5480(15) 0.5962(7) 0.1795(7) 0.048(4) Uani 1.000000 .
H20B H 0.6648(15) 0.6624(9) 0.2156(7) 0.060(5) Uani 1.000000 .
H20C H 0.4915(17) 0.6848(8) 0.1861(7) 0.058(5) Uani 1.000000 .
C21 C 0.63051(11) 0.90236(5) 0.40623(6) 0.01903(17) Uani 1.000000 .
H21A H 0.5761(15) 0.9149(7) 0.4530(7) 0.049(4) Uani 1.000000 .
H21B H 0.5675(15) 0.9234(7) 0.3631(8) 0.060(5) Uani 1.000000 .
H21C H 0.7304(14) 0.9318(7) 0.4097(7) 0.048(4) Uani 1.000000 .
C22 C 0.87436(9) 0.81064(5) 0.50601(5) 0.01723(17) Uani 1.000000 .
H22A H 0.8755(13) 0.8661(7) 0.4833(7) 0.042(4) Uani 1.000000 .
H22B H 0.9728(13) 0.7850(7) 0.4908(6) 0.041(3) Uani 1.000000 .
C23 C 0.87085(10) 0.81278(5) 0.58603(5) 0.01971(18) Uani 1.000000 .
H23A H 0.9604(14) 0.8428(7) 0.6085(6) 0.042(4) Uani 1.000000 .
H23B H 0.7734(12) 0.8403(7) 0.6006(7) 0.037(3) Uani 1.000000 .
C24 C 0.87357(11) 0.73534(6) 0.61210(5) 0.02170(19) Uani 1.000000 .
H24A H 0.9811(12) 0.7140(7) 0.6103(7) 0.041(3) Uani 1.000000 .
H24B H 0.8431(14) 0.7332(7) 0.6665(7) 0.050(4) Uani 1.000000 .
C26 C 0.75594(10) 0.61823(5) 0.59979(5) 0.01938(18) Uani 1.000000 .
H26A H 0.7023(13) 0.6244(7) 0.6497(6) 0.041(4) Uani 1.000000 .
H26B H 0.8616(13) 0.5958(7) 0.6125(6) 0.039(3) Uani 1.000000 .
C27 C 0.66920(10) 0.57034(5) 0.54923(5) 0.01914(18) Uani 1.000000 .
H27A H 0.6361(13) 0.5227(7) 0.5764(7) 0.042(4) Uani 1.000000 .
H27B H 0.7315(13) 0.5549(7) 0.5049(7) 0.040(3) Uani 1.000000 .
C28 C 0.54252(9) 0.61407(5) 0.52055(5) 0.01607(16) Uani 1.000000 .
H28A H 0.4739(12) 0.5833(6) 0.4842(6) 0.036(3) Uani 1.000000 .
H28B H 0.4763(12) 0.6302(7) 0.5648(6) 0.038(3) Uani 1.000000 .
C29 C 0.70204(8) 0.71250(4) 0.50975(4) 0.01284(15) Uani 1.000000 .
C30 C 0.81275(11) 0.80218(6) 0.33040(6) 0.0235(2) Uani 1.000000 .
H30A H 0.9040(14) 0.8328(8) 0.3512(8) 0.060(5) Uani 1.000000 .
H30B H 0.7793(15) 0.8267(8) 0.2812(7) 0.059(5) Uani 1.000000 .
H30C H 0.8492(14) 0.7497(8) 0.3190(8) 0.058(4) Uani 1.000000 .
N1 N 0.28136(7) 0.85867(4) 0.35162(4) 0.01415(13) Uani 1.000000 .
N2 N 0.74749(7) 0.77388(4) 0.47697(4) 0.01423(13) Uani 1.000000 .
N3 N 0.32753(7) 0.58807(4) 0.29992(4) 0.01391(13) Uani 1.000000 .
N5 N 0.24356(8) 0.91089(4) 0.46248(4) 0.01738(14) Uani 1.000000 .
N6 N 0.10802(7) 0.56992(4) 0.35158(4) 0.01676(14) Uani 1.000000 .
N9 N 0.77687(8) 0.68971(4) 0.56996(4) 0.01785(15) Uani 1.000000 .
NA N 0.36853(7) 0.80033(4) 0.45243(4) 0.01205(13) Uani 1.000000 .
NB N 0.28350(7) 0.64967(4) 0.40210(4) 0.01263(13) Uani 1.000000 .
NC N 0.58999(7) 0.67784(4) 0.48282(4) 0.01305(13) Uani 1.000000 .
SiA Si 0.50298(2) 0.627133(13) 0.307225(12) 0.01189(4) Uani 1.000000 .
SiB Si 0.66210(2) 0.801707(13) 0.393799(12) 0.01220(4) Uani 1.000000 .
SiC Si 0.35521(2) 0.785916(13) 0.299553(12) 0.01225(4) Uani 1.000000 .
Ru Ru 0.474490(6) 0.720514(3) 0.386808(3) 0.009048(14) Uani 1.000000 .
HA H 0.6163(12) 0.7007(7) 0.3477(7) 0.042(4) Uani 1.000000 .

loop_
_atom_site_aniso_label
_atom_site_aniso_U_11
_atom_site_aniso_U_22
_atom_site_aniso_U_33
_atom_site_aniso_U_12
_atom_site_aniso_U_13
_atom_site_aniso_U_23
C1 0.0200(4) 0.0207(5) 0.0181(4) 0.0023(4) -0.0055(4) -0.0036(4)
H1A 0.028(8) 0.077(12) 0.044(9) -0.013(8) 0.006(7) 0.012(9)
H1B 0.044(9) 0.075(12) 0.049(10) 0.004(9) 0.005(8) -0.030(9)
H1C 0.064(11) 0.046(10) 0.068(12) 0.014(9) -0.028(9) 0.015(9)
C2 0.0140(3) 0.0109(3) 0.0122(4) 0.0013(3) 0.0002(3) -0.0006(3)
C3 0.0146(4) 0.0167(4) 0.0115(4) 0.0018(3) 0.0001(3) -0.0015(3)
H3A 0.024(7) 0.052(9) 0.029(8) -0.009(7) 0.001(6) -0.015(7)
H3B 0.041(8) 0.025(7) 0.028(7) 0.014(6) 0.007(6) 0.008(6)
C4 0.0180(4) 0.0196(4) 0.0140(4) 0.0023(3) 0.0033(3) -0.0019(3)
H4A 0.030(7) 0.041(9) 0.043(9) -0.006(7) 0.002(6) -0.006(7)
H4B 0.044(8) 0.051(9) 0.021(8) 0.009(7) 0.001(6) -0.009(7)
C5 0.0289(5) 0.0176(4) 0.0163(4) 0.0064(4) 0.0028(4) -0.0041(4)
H5A 0.041(8) 0.055(10) 0.049(9) 0.026(8) 0.018(7) -0.006(8)
H5B 0.077(11) 0.037(9) 0.027(8) -0.011(8) -0.011(7) -0.009(7)
C7 0.0389(6) 0.0166(5) 0.0222(5) 0.0117(4) -0.0025(5) -0.0033(4)
H7A 0.102(13) 0.035(9) 0.049(10) -0.010(9) -0.028(9) -0.004(8)
H7B 0.057(10) 0.072(12) 0.045(10) 0.028(9) 0.012(8) 0.005(8)
C8 0.0263(5) 0.0129(4) 0.0240(5) 0.0017(4) -0.0043(4) 0.0028(4)
H8A 0.038(8) 0.048(10) 0.059(10) -0.017(7) -0.003(8) 0.007(8)
H8B 0.061(10) 0.030(8) 0.047(9) 0.024(7) -0.009(8) 0.002(7)
C9 0.0200(4) 0.0145(4) 0.0169(4) 0.0031(3) -0.0023(3) 0.0015(3)
H9A 0.016(7) 0.040(9) 0.065(10) -0.003(6) 0.001(7) 0.004(7)
H9B 0.056(9) 0.051(9) 0.010(7) 0.021(7) 0.006(6) 0.012(6)
C10 0.0289(5) 0.0209(5) 0.0161(5) 0.0014(4) 0.0070(4) 0.0048(4)
H10A 0.064(11) 0.088(13) 0.037(10) 0.015(10) 0.005(8) 0.039(9)
H10B 0.109(14) 0.049(11) 0.058(11) 0.015(10) 0.046(10) 0.008(9)
H10C 0.081(12) 0.058(12) 0.061(12) -0.036(10) 0.008(10) 0.002(9)
C11 0.0160(4) 0.0180(4) 0.0206(5) -0.0032(3) 0.0010(3) -0.0079(4)
H11A 0.062(10) 0.024(8) 0.056(10) -0.004(7) -0.015(8) -0.006(7)
H11B 0.038(8) 0.045(9) 0.034(8) -0.005(7) 0.015(7) -0.015(7)
C12 0.0185(4) 0.0251(5) 0.0165(4) -0.0058(4) -0.0015(3) -0.0038(4)
H12A 0.029(8) 0.044(9) 0.042(9) -0.011(7) -0.006(7) -0.008(7)
H12B 0.031(8) 0.051(10) 0.033(8) -0.008(7) -0.016(6) 0.013(7)
C13 0.0156(4) 0.0311(5) 0.0200(5) -0.0087(4) -0.0008(3) -0.0041(4)
H13A 0.021(8) 0.098(13) 0.041(9) 0.010(8) -0.003(7) -0.019(9)
H13B 0.084(12) 0.051(10) 0.053(11) -0.040(9) 0.010(9) -0.006(8)
C15 0.0143(4) 0.0267(5) 0.0224(5) -0.0069(4) 0.0053(3) -0.0036(4)
H15A 0.036(8) 0.047(9) 0.057(10) -0.026(7) 0.019(7) -0.008(7)
H15B 0.025(8) 0.059(10) 0.053(10) 0.017(7) -0.002(7) -0.010(8)
C16 0.0190(4) 0.0207(5) 0.0182(4) -0.0052(3) 0.0070(3) -0.0012(4)
H16A 0.044(9) 0.051(9) 0.030(8) 0.005(7) -0.000(7) 0.008(7)
H16B 0.034(8) 0.050(9) 0.040(9) -0.008(7) 0.014(7) -0.008(7)
C17 0.0157(4) 0.0164(4) 0.0181(4) -0.0027(3) 0.0061(3) -0.0040(3)
H17A 0.040(8) 0.019(7) 0.056(9) 0.015(6) 0.012(7) -0.000(7)
H17B 0.034(7) 0.044(8) 0.032(8) -0.032(7) 0.011(6) -0.019(6)
C18 0.0106(3) 0.0133(4) 0.0127(4) -0.0009(3) 0.0005(3) -0.0014(3)
C19 0.0162(4) 0.0169(4) 0.0277(5) 0.0036(3) -0.0007(4) -0.0045(4)
H19A 0.061(10) 0.058(11) 0.033(9) 0.024(8) 0.004(8) 0.016(8)
H19B 0.024(8) 0.047(10) 0.086(12) 0.000(7) 0.003(8) -0.010(9)
H19C 0.075(12) 0.035(9) 0.056(11) 0.008(8) -0.017(9) -0.033(8)
C20 0.0224(4) 0.0237(5) 0.0153(4) -0.0023(4) 0.0053(4) -0.0042(4)
H20A 0.069(11) 0.037(9) 0.040(9) -0.004(8) 0.016(8) -0.018(7)
H20B 0.040(9) 0.093(13) 0.049(10) -0.023(9) 0.014(8) -0.014(9)
H20C 0.087(13) 0.057(11) 0.031(9) 0.023(10) 0.002(8) 0.015(8)
C21 0.0218(4) 0.0124(4) 0.0227(5) -0.0032(3) -0.0011(4) 0.0008(4)
H21A 0.073(11) 0.039(9) 0.036(9) -0.007(8) 0.027(8) -0.008(7)
H21B 0.073(11) 0.039(10) 0.062(11) -0.010(8) -0.043(9) 0.013(8)
H21C 0.053(9) 0.043(9) 0.050(10) -0.031(8) 0.015(8) -0.010(7)
C22 0.0123(3) 0.0203(4) 0.0189(4) -0.0034(3) -0.0008(3) -0.0033(4)
H22A 0.037(8) 0.038(9) 0.051(9) -0.014(7) -0.001(7) 0.018(7)
H22B 0.042(8) 0.050(9) 0.030(8) 0.002(7) 0.007(6) -0.016(7)
C23 0.0172(4) 0.0226(5) 0.0191(4) -0.0021(4) -0.0013(3) -0.0068(4)
H23A 0.050(9) 0.037(9) 0.037(9) -0.004(7) -0.009(7) -0.014(7)
H23B 0.028(7) 0.036(8) 0.048(9) 0.008(7) 0.004(7) -0.008(7)
C24 0.0204(4) 0.0280(5) 0.0162(4) -0.0010(4) -0.0052(4) -0.0021(4)
H24A 0.027(7) 0.049(9) 0.046(9) -0.000(7) -0.001(6) -0.002(7)
H24B 0.065(10) 0.053(10) 0.030(8) -0.012(8) -0.004(7) -0.003(7)
C26 0.0176(4) 0.0232(5) 0.0172(4) 0.0023(3) -0.0018(3) 0.0050(4)
H26A 0.038(8) 0.060(10) 0.025(8) 0.001(7) 0.004(6) 0.008(7)
H26B 0.035(8) 0.042(9) 0.038(9) 0.008(7) -0.002(7) 0.011(7)
C27 0.0202(4) 0.0159(4) 0.0213(5) 0.0031(3) -0.0001(4) 0.0052(4)
H27A 0.051(9) 0.030(8) 0.043(9) 0.003(7) -0.005(7) 0.011(7)
H27B 0.038(8) 0.036(9) 0.045(9) 0.006(7) 0.001(7) 0.002(7)
C28 0.0159(4) 0.0145(4) 0.0177(4) -0.0010(3) -0.0003(3) 0.0038(3)
H28A 0.038(8) 0.032(8) 0.037(8) -0.011(7) -0.013(7) 0.004(7)
H28B 0.038(8) 0.047(9) 0.032(8) 0.010(7) 0.018(6) 0.005(7)
C29 0.0113(3) 0.0137(4) 0.0133(4) 0.0004(3) -0.0007(3) -0.0006(3)
C30 0.0205(4) 0.0285(5) 0.0223(5) -0.0079(4) 0.0089(4) -0.0027(4)
H30A 0.032(9) 0.080(12) 0.069(12) -0.034(9) 0.005(8) -0.016(9)
H30B 0.071(11) 0.085(13) 0.023(9) 0.001(10) 0.017(8) 0.021(8)
H30C 0.049(10) 0.044(10) 0.082(12) 0.014(8) 0.027(9) 0.002(9)
N1 0.0171(3) 0.0127(3) 0.0125(3) 0.0025(3) -0.0003(3) 0.0006(3)
N2 0.0120(3) 0.0144(3) 0.0162(3) -0.0021(3) -0.0015(2) 0.0000(3)
N3 0.0114(3) 0.0154(3) 0.0149(3) -0.0018(2) 0.0012(3) -0.0045(3)
N5 0.0227(4) 0.0135(3) 0.0160(4) 0.0053(3) 0.0015(3) -0.0019(3)
N6 0.0123(3) 0.0205(4) 0.0175(4) -0.0053(3) 0.0014(3) -0.0033(3)
N9 0.0171(3) 0.0190(4) 0.0169(4) -0.0005(3) -0.0045(3) 0.0019(3)
NA 0.0143(3) 0.0111(3) 0.0108(3) 0.0017(2) 0.0006(2) -0.0004(2)
NB 0.0110(3) 0.0136(3) 0.0134(3) -0.0015(2) 0.0019(2) -0.0021(3)
NC 0.0124(3) 0.0126(3) 0.0140(3) -0.0005(2) -0.0011(3) 0.0014(3)
SiA 0.01012(9) 0.01280(10) 0.01284(11) -0.00065(8) 0.00162(8) -0.00280(8)
SiB 0.01201(9) 0.01200(10) 0.01263(11) -0.00272(8) 0.00115(8) -0.00012(8)
SiC 0.01413(9) 0.01286(11) 0.00975(10) 0.00063(8) 0.00040(8) 0.00038(8)
Ru 0.00881(2) 0.00900(3) 0.00937(3) -0.00057(2) 0.000789(19) -0.00058(2)
HA 0.022(7) 0.049(10) 0.056(10) -0.002(7) 0.020(7) -0.004(8)

loop_
_atom_type_symbol
_atom_type_scat_dispersion_real
_atom_type_scat_dispersion_imag
_atom_type_scat_Cromer_Mann_a1
_atom_type_scat_Cromer_Mann_a2
_atom_type_scat_Cromer_Mann_a3
_atom_type_scat_Cromer_Mann_a4
_atom_type_scat_Cromer_Mann_b1
_atom_type_scat_Cromer_Mann_b2
_atom_type_scat_Cromer_Mann_b3
_atom_type_scat_Cromer_Mann_b4
_atom_type_scat_Cromer_Mann_c
_atom_type_scat_source
_atom_type_scat_dispersion_source
H 0.00000 0.00000 0.49300 0.32291 0.14019 0.04081 10.51090 26.12570 3.14236 57.79970 0.0030380000826 'International Tables Volume C Table 6.1.1.4 (pp. 500-502)' custom
C 0.00330 0.00160 2.31000 1.02000 1.58860 0.86500 20.84390 10.20750 0.56870 51.65120 0.215599998832 'International Tables Volume C Table 6.1.1.4 (pp. 500-502)' custom
N 0.00610 0.00330 12.21260 3.13220 2.01250 1.16630 0.00570 9.89330 28.99750 0.58260 -11.5290002823 'International Tables Volume C Table 6.1.1.4 (pp. 500-502)' custom
Si 0.08170 0.07040 6.29150 3.03530 1.98910 1.54100 2.43860 32.33370 0.67850 81.69370 1.14069998264 'International Tables Volume C Table 6.1.1.4 (pp. 500-502)' custom
Ru -1.25940 0.83630 19.26740 12.91820 4.86337 1.56756 0.80852 8.43467 24.79970 94.29280 5.37873983383 'International Tables Volume C Table 6.1.1.4 (pp. 500-502)' custom

loop_
_geom_angle_atom_site_label_1
_geom_angle_atom_site_label_2
_geom_angle_atom_site_label_3
_geom_angle
_geom_angle_site_symmetry_1
_geom_angle_site_symmetry_3
_geom_angle_publ_flag
H1B C1 H1A 106.2(11) . . ?
H1C C1 H1A 108.2(10) . . ?
H1C C1 H1B 106.7(11) . . ?
SiC C1 H1A 111.6(7) . . ?
SiC C1 H1B 112.6(7) . . ?
SiC C1 H1C 111.3(8) . . ?
N5 C2 N1 118.55(7) . . ?
NA C2 N1 118.96(7) . . ?
NA C2 N5 122.49(8) . . ?
H3B C3 H3A 107.4(9) . . ?
C4 C3 H3A 108.7(6) . . ?
C4 C3 H3B 110.7(6) . . ?
NA C3 H3A 110.1(6) . . ?
NA C3 H3B 108.8(6) . . ?
NA C3 C4 111.10(7) . . ?
H4A C4 C3 109.8(6) . . ?
H4B C4 C3 112.2(6) . . ?
H4B C4 H4A 108.8(9) . . ?
C5 C4 C3 108.00(8) . . ?
C5 C4 H4A 109.8(7) . . ?
C5 C4 H4B 108.2(7) . . ?
H5A C5 C4 113.3(7) . . ?
H5B C5 C4 110.8(7) . . ?
H5B C5 H5A 106.8(10) . . ?
N5 C5 C4 111.40(7) . . ?
N5 C5 H5A 106.1(7) . . ?
N5 C5 H5B 108.2(7) . . ?
H7B C7 H7A 107.2(11) . . ?
C8 C7 H7A 110.3(8) . . ?
C8 C7 H7B 110.7(7) . . ?
N5 C7 H7A 107.5(7) . . ?
N5 C7 H7B 109.2(8) . . ?
N5 C7 C8 111.79(8) . . ?
H8A C8 C7 109.5(7) . . ?
H8B C8 C7 109.0(7) . . ?
H8B C8 H8A 109.1(10) . . ?
C9 C8 C7 107.47(8) . . ?
C9 C8 H8A 109.1(7) . . ?
C9 C8 H8B 112.5(7) . . ?
H9A C9 C8 108.9(7) . . ?
H9B C9 C8 110.8(7) . . ?
H9B C9 H9A 109.1(9) . . ?
N1 C9 C8 109.68(7) . . ?
N1 C9 H9A 110.6(6) . . ?
N1 C9 H9B 107.7(6) . . ?
H10B C10 H10A 107.4(11) . . ?
H10C C10 H10A 107.4(11) . . ?
H10C C10 H10B 108.1(12) . . ?
SiC C10 H10A 112.8(7) . . ?
SiC C10 H10B 109.8(8) . . ?
SiC C10 H10C 111.1(8) . . ?
H11B C11 H11A 105.7(10) . . ?
C12 C11 H11A 109.9(7) . . ?
C12 C11 H11B 110.9(7) . . ?
N3 C11 H11A 112.5(7) . . ?
N3 C11 H11B 108.6(6) . . ?
N3 C11 C12 109.23(8) . . ?
H12A C12 C11 110.8(6) . . ?
H12B C12 C11 108.5(6) . . ?
H12B C12 H12A 107.6(9) . . ?
C13 C12 C11 108.31(8) . . ?
C13 C12 H12A 110.7(6) . . ?
C13 C12 H12B 111.0(7) . . ?
H13A C13 C12 109.3(7) . . ?
H13B C13 C12 110.5(8) . . ?
H13B C13 H13A 106.6(11) . . ?
N6 C13 C12 113.09(7) . . ?
N6 C13 H13A 108.4(7) . . ?
N6 C13 H13B 108.7(7) . . ?
H15B C15 H15A 106.7(9) . . ?
C16 C15 H15A 112.0(7) . . ?
C16 C15 H15B 110.1(7) . . ?
N6 C15 H15A 107.5(7) . . ?
N6 C15 H15B 109.8(7) . . ?
N6 C15 C16 110.54(7) . . ?
H16A C16 C15 111.2(7) . . ?
H16B C16 C15 109.9(7) . . ?
H16B C16 H16A 108.5(9) . . ?
C17 C16 C15 108.29(8) . . ?
C17 C16 H16A 108.7(7) . . ?
C17 C16 H16B 110.3(7) . . ?
H17A C17 C16 110.0(6) . . ?
H17B C17 C16 111.0(6) . . ?
H17B C17 H17A 107.5(9) . . ?
NB C17 C16 112.18(7) . . ?
NB C17 H17A 109.0(6) . . ?
NB C17 H17B 107.0(6) . . ?
N6 C18 N3 117.72(7) . . ?
NB C18 N3 118.04(7) . . ?
NB C18 N6 124.23(7) . . ?
H19B C19 H19A 108.9(10) . . ?
H19C C19 H19A 109.3(11) . . ?
H19C C19 H19B 104.6(10) . . ?
SiA C19 H19A 111.8(7) . . ?
SiA C19 H19B 110.2(7) . . ?
SiA C19 H19C 111.7(7) . . ?
H20B C20 H20A 107.7(10) . . ?
H20C C20 H20A 105.7(10) . . ?
H20C C20 H20B 107.6(11) . . ?
SiA C20 H20A 114.1(7) . . ?
SiA C20 H20B 107.3(7) . . ?
SiA C20 H20C 114.2(7) . . ?
H21B C21 H21A 106.7(11) . . ?
H21C C21 H21A 106.6(10) . . ?
H21C C21 H21B 108.4(10) . . ?
SiB C21 H21A 113.5(7) . . ?
SiB C21 H21B 110.4(8) . . ?
SiB C21 H21C 111.1(7) . . ?
H22B C22 H22A 106.1(9) . . ?
C23 C22 H22A 111.3(7) . . ?
C23 C22 H22B 109.3(6) . . ?
N2 C22 H22A 107.8(6) . . ?
N2 C22 H22B 112.8(6) . . ?
N2 C22 C23 109.60(7) . . ?
H23A C23 C22 110.9(7) . . ?
H23B C23 C22 108.6(7) . . ?
H23B C23 H23A 108.0(9) . . ?
C24 C23 C22 107.46(8) . . ?
C24 C23 H23A 110.8(7) . . ?
C24 C23 H23B 111.1(7) . . ?
H24A C24 C23 109.6(7) . . ?
H24B C24 C23 110.1(7) . . ?
H24B C24 H24A 107.5(9) . . ?
N9 C24 C23 111.64(8) . . ?
N9 C24 H24A 109.3(7) . . ?
N9 C24 H24B 108.5(7) . . ?
H26B C26 H26A 107.3(9) . . ?
C27 C26 H26A 110.5(7) . . ?
C27 C26 H26B 112.0(7) . . ?
N9 C26 H26A 108.4(7) . . ?
N9 C26 H26B 107.1(6) . . ?
N9 C26 C27 111.33(8) . . ?
H27A C27 C26 109.7(7) . . ?
H27B C27 C26 110.5(7) . . ?
H27B C27 H27A 109.5(9) . . ?
C28 C27 C26 107.81(8) . . ?
C28 C27 H27A 111.7(7) . . ?
C28 C27 H27B 107.7(6) . . ?
H28A C28 C27 112.5(6) . . ?
H28B C28 C27 109.3(6) . . ?
H28B C28 H28A 106.5(9) . . ?
NC C28 C27 110.72(7) . . ?
NC C28 H28A 107.4(6) . . ?
NC C28 H28B 110.3(6) . . ?
N9 C29 N2 118.03(7) . . ?
NC C29 N2 119.17(7) . . ?
NC C29 N9 122.80(8) . . ?
H30B C30 H30A 106.9(11) . . ?
H30C C30 H30A 107.2(11) . . ?
H30C C30 H30B 107.3(11) . . ?
SiB C30 H30A 111.8(8) . . ?
SiB C30 H30B 110.7(8) . . ?
SiB C30 H30C 112.6(8) . . ?
C9 N1 C2 119.45(7) . . ?
SiC N1 C2 118.55(6) . . ?
SiC N1 C9 121.76(6) . . ?
C29 N2 C22 118.73(7) . . ?
SiB N2 C22 121.27(6) . . ?
SiB N2 C29 119.63(5) . . ?
C18 N3 C11 118.63(7) . . ?
SiA N3 C11 123.12(6) . . ?
SiA N3 C18 116.56(6) . . ?
C5 N5 C2 122.65(7) . . ?
C7 N5 C2 123.88(8) . . ?
C7 N5 C5 113.47(7) . . ?
C15 N6 C13 113.62(7) . . ?
C18 N6 C13 123.85(7) . . ?
C18 N6 C15 121.04(7) . . ?
C26 N9 C24 113.98(7) . . ?
C29 N9 C24 124.10(8) . . ?
C29 N9 C26 121.76(7) . . ?
C3 NA C2 116.55(7) . . ?
Ru NA C2 120.74(5) . . ?
Ru NA C3 121.40(5) . . ?
C18 NB C17 117.62(7) . . ?
Ru NB C17 119.12(5) . . ?
Ru NB C18 121.03(5) . . ?
C29 NC C28 117.40(7) . . ?
Ru NC C28 122.64(5) . . ?
Ru NC C29 119.87(6) . . ?
C20 SiA C19 102.54(5) . . ?
N3 SiA C19 102.56(4) . . ?
N3 SiA C20 105.38(4) . . ?
Ru SiA C19 119.27(3) . . ?
Ru SiA C20 122.10(3) . . ?
Ru SiA N3 102.57(2) . . ?
HA SiA C19 98.7(4) . . ?
HA SiA C20 95.8(4) . . ?
HA SiA N3 145.7(3) . . ?
HA SiA Ru 43.2(3) . . ?
C30 SiB C21 101.47(5) . . ?
N2 SiB C21 103.66(4) . . ?
N2 SiB C30 103.75(4) . . ?
Ru SiB C21 121.30(3) . . ?
Ru SiB C30 123.68(4) . . ?
Ru SiB N2 99.94(2) . . ?
C10 SiC C1 102.24(5) . . ?
N1 SiC C1 99.95(4) . . ?
N1 SiC C10 102.66(4) . . ?
Ru SiC C1 122.44(3) . . ?
Ru SiC C10 124.26(4) . . ?
Ru SiC N1 100.62(2) . . ?
NB Ru NA 86.25(2) . . ?
NC Ru NA 89.58(3) . . ?
NC Ru NB 92.95(2) . . ?
SiA Ru NA 159.702(19) . . ?
SiA Ru NB 76.426(18) . . ?
SiA Ru NC 101.638(19) . . ?
SiB Ru NA 83.955(18) . . ?
SiB Ru NB 168.399(18) . . ?
SiB Ru NC 80.803(18) . . ?
SiB Ru SiA 114.296(8) . . ?
SiC Ru NA 80.478(19) . . ?
SiC Ru NB 91.861(19) . . ?
SiC Ru NC 168.651(19) . . ?
SiC Ru SiA 89.482(9) . . ?
SiC Ru SiB 92.629(9) . . ?
HA Ru NA 145.7(5) . . ?
HA Ru NB 127.8(5) . . ?
HA Ru NC 84.9(5) . . ?
HA Ru SiA 53.4(5) . . ?
HA Ru SiB 61.7(5) . . ?
HA Ru SiC 100.2(5) . . ?
Ru HA SiA 83.4(5) . . ?

loop_
_geom_bond_atom_site_label_1
_geom_bond_atom_site_label_2
_geom_bond_distance
_geom_bond_site_symmetry_2
_geom_bond_publ_flag
C1 H1A 1.087(13) . ?
C1 H1B 1.064(13) . ?
C1 H1C 1.082(13) . ?
C1 SiC 1.9047(10) . ?
C2 N1 1.3567(10) . ?
C2 N5 1.3759(10) . ?
C2 NA 1.3229(10) . ?
C3 H3A 1.122(11) . ?
C3 H3B 1.071(11) . ?
C3 C4 1.5168(12) . ?
C3 NA 1.4574(11) . ?
C4 H4A 1.073(12) . ?
C4 H4B 1.067(11) . ?
C4 C5 1.5086(13) . ?
C5 H5A 1.094(12) . ?
C5 H5B 1.079(12) . ?
C5 N5 1.4501(12) . ?
C7 H7A 1.075(13) . ?
C7 H7B 1.083(14) . ?
C7 C8 1.5067(15) . ?
C7 N5 1.4509(12) . ?
C8 H8A 1.071(12) . ?
C8 H8B 1.082(12) . ?
C8 C9 1.5117(13) . ?
C9 H9A 1.092(11) . ?
C9 H9B 1.073(11) . ?
C9 N1 1.4546(11) . ?
C10 H10A 1.071(14) . ?
C10 H10B 1.052(14) . ?
C10 H10C 1.083(15) . ?
C10 SiC 1.9038(10) . ?
C11 H11A 1.080(13) . ?
C11 H11B 1.092(12) . ?
C11 C12 1.5137(13) . ?
C11 N3 1.4517(11) . ?
C12 H12A 1.104(12) . ?
C12 H12B 1.081(13) . ?
C12 C13 1.5158(13) . ?
C13 H13A 1.102(13) . ?
C13 H13B 1.086(14) . ?
C13 N6 1.4540(12) . ?
C15 H15A 1.089(12) . ?
C15 H15B 1.104(12) . ?
C15 C16 1.5108(14) . ?
C15 N6 1.4534(11) . ?
C16 H16A 1.073(13) . ?
C16 H16B 1.083(12) . ?
C16 C17 1.5189(12) . ?
C17 H17A 1.105(11) . ?
C17 H17B 1.083(11) . ?
C17 NB 1.4551(10) . ?
C18 N3 1.3620(10) . ?
C18 N6 1.3745(10) . ?
C18 NB 1.3156(10) . ?
C19 H19A 1.058(13) . ?
C19 H19B 1.068(12) . ?
C19 H19C 1.086(12) . ?
C19 SiA 1.8953(10) . ?
C20 H20A 1.091(12) . ?
C20 H20B 1.089(13) . ?
C20 H20C 1.074(14) . ?
C20 SiA 1.8865(10) . ?
C21 H21A 1.067(12) . ?
C21 H21B 1.060(13) . ?
C21 H21C 1.083(12) . ?
C21 SiB 1.8983(10) . ?
C22 H22A 1.111(12) . ?
C22 H22B 1.087(12) . ?
C22 C23 1.5161(13) . ?
C22 N2 1.4567(11) . ?
C23 H23A 1.077(12) . ?
C23 H23B 1.092(11) . ?
C23 C24 1.5125(14) . ?
C24 H24A 1.085(12) . ?
C24 H24B 1.081(13) . ?
C24 N9 1.4509(12) . ?
C26 H26A 1.096(12) . ?
C26 H26B 1.091(11) . ?
C26 C27 1.5135(14) . ?
C26 N9 1.4523(12) . ?
C27 H27A 1.072(12) . ?
C27 H27B 1.081(13) . ?
C27 C28 1.5175(13) . ?
C28 H28A 1.082(11) . ?
C28 H28B 1.104(11) . ?
C28 NC 1.4569(11) . ?
C29 N2 1.3690(10) . ?
C29 N9 1.3773(11) . ?
C29 NC 1.3143(10) . ?
C30 H30A 1.086(13) . ?
C30 H30B 1.070(13) . ?
C30 H30C 1.052(14) . ?
C30 SiB 1.8934(9) . ?
N1 SiC 1.8207(7) . ?
N2 SiB 1.8084(7) . ?
N3 SiA 1.7970(7) . ?
NA Ru 2.1932(7) . ?
NB Ru 2.2477(7) . ?
NC Ru 2.2183(7) . ?
SiA Ru 2.3123(2) . ?
SiA HA 1.868(13) . ?
SiB Ru 2.3117(2) . ?
SiC Ru 2.2963(2) . ?
Ru HA 1.593(11) . ?
